data_4306696
loop_
_publ_author_name
'Ji-Jun Jiang'
'Sheng-Run Zheng'
'Yu Liu'
'Mei Pan'
'Wei Wang'
'Cheng-Yong Su'

_publ_section_title
;
Self-Assembly of Triple Helical and meso-Helical Cylindrical Arrays Tunable
by Bis-Tripodal Coordination Converters
;
_journal_name_full 'Inorganic Chemistry'
_journal_page_first 10692
_journal_page_last 10699
_journal_paper_doi 10.1021/ic801516b
_journal_volume 47
_journal_year 2008
_chemical_formula_sum 'C106 H90 Cl3 N28 O12 Pr'
_chemical_formula_weight 2195.32
_chemical_name_systematic
; 
 ? 
;
_space_group_IT_number 167
_symmetry_cell_setting trigonal
_symmetry_space_group_name_Hall '-R 3 2"c'
_symmetry_space_group_name_H-M 'R -3 c :H'
_atom_sites_solution_hydrogens geom
_atom_sites_solution_primary direct
_atom_sites_solution_secondary difmap
_audit_creation_method SHELXL-97
_cell_angle_alpha 90.00
_cell_angle_beta 90.00
_cell_angle_gamma 120.00
_cell_formula_units_Z 6
_cell_length_a 17.8881(5)
_cell_length_b 17.8881(5)
_cell_length_c 53.590(2)
_cell_measurement_reflns_used 5649
_cell_measurement_temperature 150(2)
_cell_measurement_theta_max 29.5897
_cell_measurement_theta_min 2.7109
_cell_volume 14850.6(8)
_computing_cell_refinement
;
CrysAlis RED, Oxford Diffraction Ltd.,
Version 1.171.32.5 (release 08-05-2007 CrysAlis171 .NET)
(compiled May  8 2007,13:10:02)
;
_computing_data_collection
;
CrysAlis CCD, Oxford Diffraction Ltd.,
Version 1.171.32.5 (release 08-05-2007 CrysAlis171 .NET)
(compiled May  8 2007,13:10:02)
;
_computing_data_reduction
;
CrysAlis RED, Oxford Diffraction Ltd.,
Version 1.171.32.5 (release 08-05-2007 CrysAlis171 .NET)
(compiled May  8 2007,13:10:02)
;
_computing_structure_refinement 'SHELXL-97 (Sheldrick, 1997)'
_computing_structure_solution 'SHELXS-97 (Sheldrick, 1990)'
_diffrn_ambient_temperature 150(2)
_diffrn_detector_area_resol_mean 16.0855
_diffrn_measured_fraction_theta_full 0.984
_diffrn_measured_fraction_theta_max 0.984
_diffrn_measurement_device_type 'Germini S Ultra'
_diffrn_measurement_method '\w and \p scan'
_diffrn_radiation_monochromator graphite
_diffrn_radiation_source 'Enhance (Mo) X-ray Source'
_diffrn_radiation_type MoK\a
_diffrn_radiation_wavelength 0.71073
_diffrn_reflns_av_R_equivalents 0.0708
_diffrn_reflns_av_sigmaI/netI 0.1244
_diffrn_reflns_limit_h_max 22
_diffrn_reflns_limit_h_min -23
_diffrn_reflns_limit_k_max 22
_diffrn_reflns_limit_k_min -16
_diffrn_reflns_limit_l_max 70
_diffrn_reflns_limit_l_min -65
_diffrn_reflns_number 22006
_diffrn_reflns_theta_full 28.50
_diffrn_reflns_theta_max 28.50
_diffrn_reflns_theta_min 3.04
_exptl_absorpt_coefficient_mu 0.652
_exptl_absorpt_correction_T_max 0.8916
_exptl_absorpt_correction_T_min 0.8487
_exptl_absorpt_correction_type multi-scan
_exptl_absorpt_process_details
;
CrysAlis RED, Oxford Diffraction Ltd.,
Version 1.171.32.5 (release 08-05-2007 CrysAlis171 .NET)
(compiled May  8 2007,13:10:02)
Empirical absorption correction using spherical harmonics,
 implemented in SCALE3 ABSPACK scaling algorithm.
;
_exptl_crystal_colour Red
_exptl_crystal_density_diffrn 1.473
_exptl_crystal_density_method 'not measured'
_exptl_crystal_description Block
_exptl_crystal_F_000 6768
_exptl_crystal_size_max 0.26
_exptl_crystal_size_mid 0.24
_exptl_crystal_size_min 0.18
_refine_diff_density_max 2.278
_refine_diff_density_min -1.495
_refine_diff_density_rms 0.131
_refine_ls_extinction_method none
_refine_ls_goodness_of_fit_ref 1.038
_refine_ls_hydrogen_treatment geom
_refine_ls_matrix_type full
_refine_ls_number_parameters 227
_refine_ls_number_reflns 4124
_refine_ls_number_restraints 91
_refine_ls_restrained_S_all 1.063
_refine_ls_R_factor_all 0.1231
_refine_ls_R_factor_gt 0.0754
_refine_ls_shift/su_max 0.007
_refine_ls_shift/su_mean 0.000
_refine_ls_structure_factor_coef Fsqd
_refine_ls_weighting_details 'calc w=1/[\s^2^(Fo^2^)+(0.0810P)^2^+220.0000P] where P=(Fo^2^+2Fc^2^)/3'
_refine_ls_weighting_scheme calc
_refine_ls_wR_factor_gt 0.1919
_refine_ls_wR_factor_ref 0.2027
_reflns_number_gt 2522
_reflns_number_total 4124
_reflns_threshold_expression >2sigma(I)
_cod_data_source_file ic801516b_si_001_2.cif
_cod_data_source_block meso-2
_cod_original_cell_volume 14850.5(8)
_cod_original_sg_symbol_H-M 'R -3 c'
_cod_database_code 4306696

loop_
_symmetry_equiv_pos_as_xyz
'x, y, z'
'-y, x-y, z'
'-x+y, -x, z'
'y, x, -z+1/2'
'x-y, -y, -z+1/2'
'-x, -x+y, -z+1/2'
'x+2/3, y+1/3, z+1/3'
'-y+2/3, x-y+1/3, z+1/3'
'-x+y+2/3, -x+1/3, z+1/3'
'y+2/3, x+1/3, -z+5/6'
'x-y+2/3, -y+1/3, -z+5/6'
'-x+2/3, -x+y+1/3, -z+5/6'
'x+1/3, y+2/3, z+2/3'
'-y+1/3, x-y+2/3, z+2/3'
'-x+y+1/3, -x+2/3, z+2/3'
'y+1/3, x+2/3, -z+7/6'
'x-y+1/3, -y+2/3, -z+7/6'
'-x+1/3, -x+y+2/3, -z+7/6'
'-x, -y, -z'
'y, -x+y, -z'
'x-y, x, -z'
'-y, -x, z-1/2'
'-x+y, y, z-1/2'
'x, x-y, z-1/2'
'-x+2/3, -y+1/3, -z+1/3'
'y+2/3, -x+y+1/3, -z+1/3'
'x-y+2/3, x+1/3, -z+1/3'
'-y+2/3, -x+1/3, z-1/6'
'-x+y+2/3, y+1/3, z-1/6'
'x+2/3, x-y+1/3, z-1/6'
'-x+1/3, -y+2/3, -z+2/3'
'y+1/3, -x+y+2/3, -z+2/3'
'x-y+1/3, x+2/3, -z+2/3'
'-y+1/3, -x+2/3, z+1/6'
'-x+y+1/3, y+2/3, z+1/6'
'x+1/3, x-y+2/3, z+1/6'

loop_
_atom_site_label
_atom_site_type_symbol
_atom_site_fract_x
_atom_site_fract_y
_atom_site_fract_z
_atom_site_U_iso_or_equiv
_atom_site_adp_type
_atom_site_occupancy
_atom_site_symmetry_multiplicity
_atom_site_calc_flag
_atom_site_refinement_flags
_atom_site_disorder_assembly
_atom_site_disorder_group
Pr1 Pr 1.0000 1.0000 0.0000 0.0136(2) Uani 1 6 d S . .
N1 N 1.1502(3) 1.0737(4) 0.02209(9) 0.0453(16) Uani 1 1 d D . .
N2 N 1.2302(4) 1.1160(5) 0.05679(10) 0.070(2) Uani 1 1 d DU . .
H2A H 1.2445 1.1159 0.0725 0.084 Uiso 1 1 calc R . .
N3 N 1.0000 1.0000 0.05229(13) 0.0193(15) Uani 1 3 d SU . .
N4 N 0.0790(4) 0.5724(5) 0.05939(11) 0.0504(19) Uani 1 1 d . . .
N5 N 0.1203(4) 0.6107(4) -0.03310(11) 0.0398(15) Uani 1 1 d . . .
C1 C 1.0758(5) 1.0056(5) 0.06174(13) 0.0423(18) Uani 1 1 d DU . .
H1A H 1.0711 0.9481 0.0610 0.051 Uiso 1 1 calc R . .
H1B H 1.0833 1.0240 0.0794 0.051 Uiso 1 1 calc R . .
C2 C 1.1526(5) 1.0692(7) 0.04682(13) 0.069(3) Uani 1 1 d DU . .
C3 C 1.2349(4) 1.1380(4) 0.01567(11) 0.0232(14) Uani 1 1 d D . .
C4 C 1.2724(5) 1.1653(5) -0.00732(13) 0.0359(17) Uani 1 1 d D . .
H4B H 1.2398 1.1458 -0.0223 0.043 Uiso 1 1 calc R . .
C5 C 1.3611(5) 1.2235(6) -0.00756(15) 0.066(3) Uani 1 1 d D . .
H5B H 1.3893 1.2466 -0.0230 0.079 Uiso 1 1 calc R . .
C6 C 1.4092(5) 1.2484(6) 0.01466(17) 0.070(3) Uani 1 1 d D . .
H6A H 1.4697 1.2873 0.0138 0.084 Uiso 1 1 calc R . .
C7 C 1.3724(5) 1.2190(5) 0.03722(15) 0.0430(19) Uani 1 1 d D . .
H7A H 1.4057 1.2346 0.0521 0.052 Uiso 1 1 calc R . .
C8 C 1.2851(4) 1.1658(4) 0.03747(12) 0.0314(17) Uani 1 1 d D . .
C9 C 0.1029(6) 0.5386(7) 0.04243(17) 0.066(3) Uani 1 1 d . . .
H9A H 0.1218 0.4999 0.0476 0.079 Uiso 1 1 calc R . .
C10 C 0.1033(6) 0.5540(7) 0.01736(14) 0.057(2) Uani 1 1 d . . .
H10A H 0.1197 0.5245 0.0058 0.068 Uiso 1 1 calc R . .
C11 C 0.0800(5) 0.6117(5) 0.00889(12) 0.0346(17) Uani 1 1 d . . .
C12 C 0.0549(6) 0.6505(6) 0.02645(14) 0.054(2) Uani 1 1 d . . .
H12A H 0.0379 0.6911 0.0219 0.065 Uiso 1 1 calc R . .
C13 C 0.0555(7) 0.6277(6) 0.05122(15) 0.062(3) Uani 1 1 d . . .
H13A H 0.0375 0.6541 0.0634 0.074 Uiso 1 1 calc R . .
C14 C 0.0847(5) 0.6353(6) -0.01766(13) 0.0421(19) Uani 1 1 d . . .
H14A H 0.0606 0.6693 -0.0231 0.051 Uiso 1 1 calc R . .
C15 C 0.1269(5) 0.6372(6) -0.05854(13) 0.0422(19) Uani 1 1 d . . .
C16 C 0.2002(5) 0.6511(7) -0.07112(14) 0.054(2) Uani 1 1 d U . .
H16 H 0.2404 0.6392 -0.0631 0.065 Uiso 1 1 calc R . .
C17 C 0.0702(5) 0.6538(5) -0.07081(13) 0.0413(18) Uani 1 1 d U . .
H17 H 0.0210 0.6478 -0.0622 0.050 Uiso 1 1 calc R . .
Cl1 Cl 0.18103(15) 0.84770(15) 0.0833 0.0460(8) Uani 1 2 d SU . .
O1 O 0.2562(4) 0.8614(5) 0.07025(13) 0.077(2) Uani 1 1 d U . .
O2 O 0.1111(4) 0.8238(4) 0.06608(10) 0.0531(15) Uani 1 1 d U . .
N1W N 0.6667 0.3333 -0.0430(2) 0.072(4) Uani 1 3 d S . .
C1W C 0.6667 0.3333 -0.0219(3) 0.048(3) Uani 1 3 d S . .
C2W C 0.6667 0.3333 0.0053(2) 0.047(3) Uani 1 3 d S . .
H2W1 H 0.6797 0.3902 0.0114 0.070 Uiso 0.33 1 calc PR . .
H2W2 H 0.7106 0.3203 0.0114 0.070 Uiso 0.33 1 calc PR . .
H2W3 H 0.6098 0.2894 0.0114 0.070 Uiso 0.33 1 calc PR . .

loop_
_atom_site_aniso_label
_atom_site_aniso_U_11
_atom_site_aniso_U_22
_atom_site_aniso_U_33
_atom_site_aniso_U_23
_atom_site_aniso_U_13
_atom_site_aniso_U_12
Pr1 0.0152(3) 0.0152(3) 0.0104(3) 0.000 0.000 0.00761(13)
N1 0.021(3) 0.070(5) 0.016(2) 0.004(3) 0.001(2) 0.000(4)
N2 0.026(3) 0.118(6) 0.018(3) -0.002(4) -0.003(2) 0.000(4)
N3 0.022(2) 0.022(2) 0.014(3) 0.000 0.000 0.0109(12)
N4 0.042(4) 0.063(5) 0.020(3) 0.004(3) -0.006(3) 0.007(4)
N5 0.036(4) 0.054(4) 0.028(3) 0.000(3) 0.000(3) 0.021(3)
C1 0.041(4) 0.056(5) 0.031(4) 0.005(3) 0.000(3) 0.025(4)
C2 0.027(4) 0.121(7) 0.021(3) -0.002(5) 0.001(3) 0.008(5)
C3 0.021(3) 0.026(3) 0.018(3) -0.005(2) 0.001(2) 0.009(3)
C4 0.026(4) 0.044(4) 0.027(3) 0.004(3) 0.004(3) 0.009(3)
C5 0.026(4) 0.100(8) 0.035(4) 0.024(5) 0.016(4) 0.005(5)
C6 0.026(4) 0.080(7) 0.059(6) 0.028(5) 0.003(4) -0.006(4)
C7 0.029(4) 0.045(5) 0.043(5) 0.000(4) -0.011(3) 0.009(4)
C8 0.020(3) 0.038(4) 0.027(3) -0.006(3) 0.001(3) 0.008(3)
C9 0.059(6) 0.095(9) 0.052(5) 0.032(5) 0.004(4) 0.044(6)
C10 0.074(6) 0.088(8) 0.036(4) 0.006(5) 0.004(4) 0.062(7)
C11 0.035(4) 0.045(4) 0.023(3) 0.006(3) 0.002(3) 0.020(4)
C12 0.089(7) 0.057(6) 0.028(4) 0.009(4) 0.012(4) 0.045(5)
C13 0.081(7) 0.054(6) 0.024(4) -0.001(4) 0.012(4) 0.014(5)
C14 0.041(5) 0.061(5) 0.025(4) 0.006(3) 0.001(3) 0.026(4)
C15 0.040(4) 0.062(5) 0.024(4) -0.002(4) 0.002(3) 0.026(4)
C16 0.042(5) 0.096(7) 0.032(4) 0.002(4) -0.002(3) 0.041(5)
C17 0.038(4) 0.057(5) 0.029(4) 0.008(4) 0.006(3) 0.024(4)
Cl1 0.0517(14) 0.0517(14) 0.0328(13) -0.0085(6) 0.0085(6) 0.0244(16)
O1 0.061(4) 0.095(5) 0.071(4) 0.005(4) 0.031(3) 0.036(4)
O2 0.063(4) 0.066(4) 0.037(3) -0.003(3) -0.012(3) 0.038(3)
N1W 0.086(6) 0.086(6) 0.042(7) 0.000 0.000 0.043(3)
C1W 0.046(5) 0.046(5) 0.053(8) 0.000 0.000 0.023(2)
C2W 0.046(4) 0.046(4) 0.048(7) 0.000 0.000 0.023(2)

loop_
_atom_type_symbol
_atom_type_description
_atom_type_scat_dispersion_real
_atom_type_scat_dispersion_imag
_atom_type_scat_source
C C 0.0033 0.0016 'International Tables Vol C Tables 4.2.6.8 and 6.1.1.4'
H H 0.0000 0.0000 'International Tables Vol C Tables 4.2.6.8 and 6.1.1.4'
N N 0.0061 0.0033 'International Tables Vol C Tables 4.2.6.8 and 6.1.1.4'
O O 0.0106 0.0060 'International Tables Vol C Tables 4.2.6.8 and 6.1.1.4'
Cl Cl 0.1484 0.1585 'International Tables Vol C Tables 4.2.6.8 and 6.1.1.4'
Pr Pr -0.2180 2.8214 'International Tables Vol C Tables 4.2.6.8 and 6.1.1.4'

loop_
_geom_angle_atom_site_label_1
_geom_angle_atom_site_label_2
_geom_angle_atom_site_label_3
_geom_angle
_geom_angle_site_symmetry_1
_geom_angle_site_symmetry_3
_geom_angle_publ_flag
N1 Pr1 N1 101.04(13) . 3_675 ?
N1 Pr1 N1 101.04(13) . 2_765 ?
N1 Pr1 N1 101.04(13) 3_675 2_765 ?
N1 Pr1 N1 180.00(19) . 19_775 ?
N1 Pr1 N1 78.96(13) 3_675 19_775 ?
N1 Pr1 N1 78.96(13) 2_765 19_775 ?
N1 Pr1 N1 78.96(13) . 21_655 ?
N1 Pr1 N1 180.00(19) 3_675 21_655 ?
N1 Pr1 N1 78.96(13) 2_765 21_655 ?
N1 Pr1 N1 101.04(13) 19_775 21_655 ?
N1 Pr1 N1 78.96(13) . 20_565 ?
N1 Pr1 N1 78.96(13) 3_675 20_565 ?
N1 Pr1 N1 180.00(19) 2_765 20_565 ?
N1 Pr1 N1 101.04(13) 19_775 20_565 ?
N1 Pr1 N1 101.04(13) 21_655 20_565 ?
N1 Pr1 N3 63.03(11) . . ?
N1 Pr1 N3 63.03(11) 3_675 . ?
N1 Pr1 N3 63.03(11) 2_765 . ?
N1 Pr1 N3 116.97(11) 19_775 . ?
N1 Pr1 N3 116.97(11) 21_655 . ?
N1 Pr1 N3 116.97(11) 20_565 . ?
N1 Pr1 N3 116.97(11) . 19_775 ?
N1 Pr1 N3 116.97(11) 3_675 19_775 ?
N1 Pr1 N3 116.97(11) 2_765 19_775 ?
N1 Pr1 N3 63.03(11) 19_775 19_775 ?
N1 Pr1 N3 63.03(11) 21_655 19_775 ?
N1 Pr1 N3 63.03(11) 20_565 19_775 ?
N3 Pr1 N3 180.0 . 19_775 ?
C2 N1 C3 103.8(5) . . ?
C2 N1 Pr1 118.5(4) . . ?
C3 N1 Pr1 135.7(4) . . ?
C2 N2 C8 106.5(6) . . ?
C2 N2 H2A 126.7 . . ?
C8 N2 H2A 126.7 . . ?
C1 N3 C1 107.7(4) 3_675 2_765 ?
C1 N3 C1 107.7(4) 3_675 . ?
C1 N3 C1 107.7(4) 2_765 . ?
C1 N3 Pr1 111.2(4) 3_675 . ?
C1 N3 Pr1 111.2(4) 2_765 . ?
C1 N3 Pr1 111.2(4) . . ?
C9 N4 C13 115.1(7) . . ?
C14 N5 C15 119.1(7) . . ?
N3 C1 C2 110.3(6) . . ?
N3 C1 H1A 109.6 . . ?
C2 C1 H1A 109.6 . . ?
N3 C1 H1B 109.6 . . ?
C2 C1 H1B 109.6 . . ?
H1A C1 H1B 108.1 . . ?
N2 C2 N1 114.8(6) . . ?
N2 C2 C1 122.5(6) . . ?
N1 C2 C1 122.1(7) . . ?
C4 C3 C8 120.6(6) . . ?
C4 C3 N1 130.1(6) . . ?
C8 C3 N1 108.8(5) . . ?
C3 C4 C5 116.4(7) . . ?
C3 C4 H4B 121.8 . . ?
C5 C4 H4B 121.8 . . ?
C4 C5 C6 121.1(7) . . ?
C4 C5 H5B 119.4 . . ?
C6 C5 H5B 119.4 . . ?
C7 C6 C5 122.2(8) . . ?
C7 C6 H6A 118.9 . . ?
C5 C6 H6A 118.9 . . ?
C6 C7 C8 116.5(7) . . ?
C6 C7 H7A 121.8 . . ?
C8 C7 H7A 121.8 . . ?
C7 C8 N2 130.3(7) . . ?
C7 C8 C3 123.0(6) . . ?
N2 C8 C3 105.6(6) . . ?
N4 C9 C10 124.8(9) . . ?
N4 C9 H9A 117.6 . . ?
C10 C9 H9A 117.6 . . ?
C11 C10 C9 120.2(9) . . ?
C11 C10 H10A 119.9 . . ?
C9 C10 H10A 119.9 . . ?
C12 C11 C10 117.0(7) . . ?
C12 C11 C14 120.3(7) . . ?
C10 C11 C14 122.6(7) . . ?
C11 C12 C13 117.1(8) . . ?
C11 C12 H12A 121.5 . . ?
C13 C12 H12A 121.5 . . ?
N4 C13 C12 125.8(9) . . ?
N4 C13 H13A 117.1 . . ?
C12 C13 H13A 117.1 . . ?
N5 C14 C11 120.3(7) . . ?
N5 C14 H14A 119.9 . . ?
C11 C14 H14A 119.9 . . ?
C17 C15 C16 117.9(7) . . ?
C17 C15 N5 126.0(7) . . ?
C16 C15 N5 116.0(7) . . ?
C15 C16 C16 120.8(5) . 11_564 ?
C15 C16 H16 119.6 . . ?
C16 C16 H16 119.6 11_564 . ?
C15 C17 C17 121.2(4) . 11_564 ?
C15 C17 H17 119.4 . . ?
C17 C17 H17 119.4 11_564 . ?
O1 Cl1 O1 112.2(6) 16_454 . ?
O1 Cl1 O2 110.0(4) 16_454 16_454 ?
O1 Cl1 O2 108.0(4) . 16_454 ?
O1 Cl1 O2 108.0(4) 16_454 . ?
O1 Cl1 O2 110.0(4) . . ?
O2 Cl1 O2 108.6(5) 16_454 . ?
N1W C1W C2W 180.0 . . ?
C1W C2W H2W1 109.5 . . ?
C1W C2W H2W2 109.5 . . ?
H2W1 C2W H2W2 109.5 . . ?
C1W C2W H2W3 109.5 . . ?
H2W1 C2W H2W3 109.5 . . ?
H2W2 C2W H2W3 109.5 . . ?

loop_
_geom_bond_atom_site_label_1
_geom_bond_atom_site_label_2
_geom_bond_distance
_geom_bond_site_symmetry_2
_geom_bond_publ_flag
Pr1 N1 2.610(5) . ?
Pr1 N1 2.610(5) 3_675 ?
Pr1 N1 2.610(5) 2_765 ?
Pr1 N1 2.610(5) 19_775 ?
Pr1 N1 2.610(5) 21_655 ?
Pr1 N1 2.610(5) 20_565 ?
Pr1 N3 2.802(7) . ?
Pr1 N3 2.802(7) 19_775 ?
N1 C2 1.330(8) . ?
N1 C3 1.413(8) . ?
N2 C2 1.325(9) . ?
N2 C8 1.398(9) . ?
N2 H2A 0.8800 . ?
N3 C1 1.403(8) 3_675 ?
N3 C1 1.403(8) 2_765 ?
N3 C1 1.403(8) . ?
N4 C9 1.278(12) . ?
N4 C13 1.327(12) . ?
N5 C14 1.251(9) . ?
N5 C15 1.429(9) . ?
C1 C2 1.503(11) . ?
C1 H1A 0.9900 . ?
C1 H1B 0.9900 . ?
C3 C4 1.371(9) . ?
C3 C8 1.404(9) . ?
C4 C5 1.395(10) . ?
C4 H4B 0.9500 . ?
C5 C6 1.406(12) . ?
C5 H5B 0.9500 . ?
C6 C7 1.351(11) . ?
C6 H6A 0.9500 . ?
C7 C8 1.364(10) . ?
C7 H7A 0.9500 . ?
C9 C10 1.371(11) . ?
C9 H9A 0.9500 . ?
C10 C11 1.370(11) . ?
C10 H10A 0.9500 . ?
C11 C12 1.370(10) . ?
C11 C14 1.475(9) . ?
C12 C13 1.390(11) . ?
C12 H12A 0.9500 . ?
C13 H13A 0.9500 . ?
C14 H14A 0.9500 . ?
C15 C17 1.359(10) . ?
C15 C16 1.382(10) . ?
C16 C16 1.395(15) 11_564 ?
C16 H16 0.9500 . ?
C17 C17 1.400(14) 11_564 ?
C17 H17 0.9500 . ?
Cl1 O1 1.425(6) 16_454 ?
Cl1 O1 1.425(6) . ?
Cl1 O2 1.438(6) 16_454 ?
Cl1 O2 1.438(6) . ?
N1W C1W 1.130(17) . ?
C1W C2W 1.461(19) . ?
C2W H2W1 0.9800 . ?
C2W H2W2 0.9800 . ?
C2W H2W3 0.9800 . ?

loop_
_geom_hbond_atom_site_label_D
_geom_hbond_atom_site_label_H
_geom_hbond_atom_site_label_A
_geom_hbond_distance_DH
_geom_hbond_distance_HA
_geom_hbond_distance_DA
_geom_hbond_angle_DHA
_geom_hbond_site_symmetry_A
N2 H2A N4 0.88 2.00 2.791(8) 149.2 18_654
